data_1525586
loop_
_publ_author_name
'Armbruster, T.'
'Gnos, E.'

_publ_section_title
;
 "Rod" polytypism in vesuvianite: crystal structure of a low-temperature
 P4nc vesuvianite with pronounced octahderal cation ordering
;
_journal_name_full
;
Schweizerische Mineralogische und Petrographische Mitteilungen
;
_journal_page_first 109
_journal_page_last 116
_journal_volume 80
_journal_year 2000
_chemical_formula_sum 'Al10.144 Ca19 Fe1.821 H9 Mg O78 Si18'
_chemical_name_systematic 'Ca19 Al10.144 Mg Fe1.821 Si18 O69 (O H)9'
_space_group_IT_number 104
_symmetry_space_group_name_Hall 'P 4 -2n'
_symmetry_space_group_name_H-M 'P 4 n c'
_cell_angle_alpha 90
_cell_angle_beta 90
_cell_angle_gamma 90
_cell_formula_units_Z 2
_cell_length_a 15.569
_cell_length_b 15.569
_cell_length_c 11.841
_cell_volume 2870.185
_citation_journal_id_ASTM SMPTA8
_cod_data_source_file Armbruster_SMPTA8_2000_534.cif
_cod_data_source_block H9Al10.144Ca19Fe1.821Mg1O78Si18
_cod_original_formula_sum 'H9 Al10.144 Ca19 Fe1.821 Mg1 O78 Si18'
_cod_database_code 1525586

loop_
_symmetry_equiv_pos_as_xyz
x,y,z
-y,x,z
-x,-y,z
y,-x,z
-x+1/2,y+1/2,z+1/2
-y+1/2,-x+1/2,z+1/2
x+1/2,-y+1/2,z+1/2
y+1/2,x+1/2,z+1/2

loop_
_atom_site_label
_atom_site_type_symbol
_atom_site_fract_x
_atom_site_fract_y
_atom_site_fract_z
_atom_site_occupancy
_atom_site_U_iso_or_equiv
O11 O-2 0.5216 0.3746 0.0586 1 0.0
O6 O-2 0.527 0.203 0.576 1 0.0
Fe4 Fe+2 0.5 0.5 0.451 0.148 0.0
Fe2 Fe+2 0.63859 0.13011 0.1277 0.12 0.0
O4 O-2 0.3666 0.0899 0.2225 1 0.0
Ca2 Ca+2 0.44021 0.20539 0.12123 1 0.0
O1 O-2 0.5296 0.0779 0.0862 1 0.0
Mg1 Mg+2 0.63859 0.13011 0.1277 0.25 0.0
O12 O-2 0.4772 0.3658 0.4407 1 0.0
Si2 Si+4 0.56886 0.20984 0.8713 1 0.0
O3 O-2 0.5893 0.1327 0.7824 1 0.0
Ca7 Ca+2 0.5 0.5 0.152 0.16 0.0
Si1 Si+4 0.5 0 -0.0001 1 0.0
Ca4 Ca+2 0.42877 0.3498 0.88125 1 0.0
Ca5 Ca+2 0.85373 0.06447 0.10427 1 0.0
O14 O-2 0.3058 0.4261 0.8187 1 0.0
O16 O-2 0.3438 0.3116 0.0659 1 0.0
Ca6 Ca+2 0.5 0.5 0.35 0.84 0.0
O17 O-2 0.3977 0.3928 0.2509 1 0.0
O7 O-2 0.6911 0.1433 0.4694 1 0.0
Si3 Si+4 0.29117 0.0694 0.1281 1 0.0
O15 O-2 0.661 0.3099 0.4323 1 0.0
Si5 Si+4 0.33706 0.40085 0.1359 1 0.0
Al1 Al+3 0.24955 0.24791 0.5014 1 0.0
O21 O-2 0.7463 0.1921 0.137 1 0.0
H3 H+1 0.789 0.214 0.197 1 0.0
O9 O-2 0.5781 0.2405 0.1795 1 0.0
O2 O-2 0.4699 0.0776 0.4143 1 0.0
Fe3 Fe+2 0.5 0.5 0.034 0.817 0.0
Si4 Si+4 0.40055 0.33026 0.3652 1 0.0
Fe1 Fe+2 0.3628 0.12713 0.3749 0.094 0.0
Al3 Al+3 0.63859 0.13011 0.1277 0.63 0.0
Ca3 Ca+2 0.56184 0.20644 0.37966 1 0.0
O8 O-2 0.314 0.1437 0.0304 1 0.0
O18 O-2 0 0 0.3745 1 0.0
O13 O-2 0.1938 0.0807 0.1751 1 0.0
O20 O-2 0.2538 0.1858 0.366 1 0.0
H2 H+1 0.27 0.219 0.297 1 0.0
Ca1 Ca+2 0.5 0 0.2494 1 0.0
O19 O-2 0 0 0.1414 1 0.0
O5 O-2 0.4709 0.2016 -0.0752 1 0.0
O10 O-2 0.419 0.2317 0.3217 1 0.0
H1 H+1 0 0 0.226 1 0.0
Al2 Al+3 0.3628 0.12713 0.3749 0.906 0.0
